data_4348781
loop_
_publ_author_name
'Reis, Samira G.'
'Briganti, Matteo'
'Soriano, St\'ephane'
'Guedes, Guilherme P.'
'Calancea, Sergiu'
'Tiseanu, Carmen'
'Novak, Miguel A.'
'Del \'Aguila-S\'anchez, Miguel A'
'Totti, Federico'
'Lopez-Ortiz, Fernando'
'Andruh, Marius'
'Vaz, Maria G. F.'

_publ_section_title
;
 Binuclear Lanthanide-Radical Complexes Featuring Two Centers with
 Different Magnetic and Luminescence Properties.
;
_journal_issue 22
_journal_name_full 'Inorganic chemistry'
_journal_page_first 11676
_journal_page_last 11684
_journal_paper_doi 10.1021/acs.inorgchem.6b01616
_journal_volume 55
_journal_year 2016
_chemical_formula_moiety 'C51 H38 F36 Gd2 N2 O16 P'
_chemical_formula_sum 'C51 H38 F36 Gd2 N2 O16 P'
_chemical_formula_weight 1964.31
_space_group_IT_number 15
_space_group_name_Hall '-C 2yc'
_space_group_name_H-M_alt 'C 1 2/c 1'
_symmetry_cell_setting monoclinic
_symmetry_Int_Tables_number 15
_symmetry_space_group_name_Hall '-C 2yc'
_symmetry_space_group_name_H-M 'C 1 2/c 1'
_atom_sites_solution_hydrogens mixed
_audit_creation_date 2016-02-04T21:41:25-00:00
_audit_creation_method 'WinGX routine CIF_UPDATE'
_cell_angle_alpha 90
_cell_angle_beta 109.6960(10)
_cell_angle_gamma 90
_cell_formula_units_Z 8
_cell_length_a 32.8296(15)
_cell_length_b 12.4888(5)
_cell_length_c 37.9053(17)
_cell_measurement_reflns_used 261
_cell_measurement_temperature 150(2)
_cell_measurement_theta_max 23.0648
_cell_measurement_theta_min 3.7654
_cell_volume 14632.0(11)
_computing_cell_refinement 'APEX3 v2015.5-2 (Bruker AXS)'
_computing_data_collection 'Bruker Instrument Service v4.2.9'
_computing_data_reduction 'SAINT V8.34A (Bruker AXS Inc., 2013)'
_computing_molecular_graphics 'Mercury for Windows'
_computing_publication_material PublCIF
_computing_structure_refinement 'SHELXL-2014/7 (Sheldrick, 2014)'
_computing_structure_solution 'SHELXL-2014/7 (Sheldrick, 2014)'
_diffrn_ambient_temperature 150(2)
_diffrn_measured_fraction_theta_full 1
_diffrn_measured_fraction_theta_max 1
_diffrn_measurement_device_type 'Bruker D8 Venture'
_diffrn_radiation_monochromator graphite
_diffrn_radiation_source 'fine-focus sealed tube'
_diffrn_radiation_type MoK\a
_diffrn_radiation_wavelength 0.71073
_diffrn_reflns_av_R_equivalents 0.1011
_diffrn_reflns_av_unetI/netI 0.0337
_diffrn_reflns_Laue_measured_fraction_full 1
_diffrn_reflns_Laue_measured_fraction_max 1
_diffrn_reflns_limit_h_max 38
_diffrn_reflns_limit_h_min -38
_diffrn_reflns_limit_k_max 14
_diffrn_reflns_limit_k_min -14
_diffrn_reflns_limit_l_max 45
_diffrn_reflns_limit_l_min -45
_diffrn_reflns_number 256700
_diffrn_reflns_point_group_measured_fraction_full 1
_diffrn_reflns_point_group_measured_fraction_max 1
_diffrn_reflns_theta_full 25.027
_diffrn_reflns_theta_max 25.027
_diffrn_reflns_theta_min 1.972
_exptl_absorpt_coefficient_mu 1.97
_exptl_absorpt_correction_T_max 0.744
_exptl_absorpt_correction_T_min 0.698
_exptl_absorpt_correction_type multi-scan
_exptl_absorpt_process_details 'SADABS V2014/5 (Bruker AXS Inc.)'
_exptl_crystal_colour colourless
_exptl_crystal_density_diffrn 1.783
_exptl_crystal_description block
_exptl_crystal_F_000 7624
_exptl_crystal_size_max 0.266
_exptl_crystal_size_mid 0.156
_exptl_crystal_size_min 0.150
_refine_diff_density_max 1.39
_refine_diff_density_min -0.824
_refine_diff_density_rms 0.097
_refine_ls_extinction_method none
_refine_ls_goodness_of_fit_ref 1.026
_refine_ls_hydrogen_treatment constr
_refine_ls_matrix_type full
_refine_ls_number_parameters 996
_refine_ls_number_reflns 12901
_refine_ls_number_restraints 36
_refine_ls_restrained_S_all 1.025
_refine_ls_R_factor_all 0.0566
_refine_ls_R_factor_gt 0.0355
_refine_ls_shift/su_max 0.007
_refine_ls_shift/su_mean 0
_refine_ls_structure_factor_coef Fsqd
_refine_ls_weighting_details 'w=1/[\s^2^(Fo^2^)+(0.0288P)^2^+89.8055P] where P=(Fo^2^+2Fc^2^)/3'
_refine_ls_weighting_scheme calc
_refine_ls_wR_factor_gt 0.0711
_refine_ls_wR_factor_ref 0.0788
_reflns_Friedel_coverage 0
_reflns_number_gt 10158
_reflns_number_total 12905
_reflns_threshold_expression 'I > 2\s(I)'
_cod_data_source_file ic6b01616_si_002.cif
_cod_data_source_block mo_gd_dppntempo_0m
_cod_original_sg_symbol_H-M 'C 2/c'
_cod_database_code 4348781

loop_
_symmetry_equiv_pos_as_xyz
'x, y, z'
'-x, y, -z+1/2'
'x+1/2, y+1/2, z'
'-x+1/2, y+1/2, -z+1/2'
'-x, -y, -z'
'x, -y, z-1/2'
'-x+1/2, -y+1/2, -z'
'x+1/2, -y+1/2, z-1/2'

loop_
_atom_site_label
_atom_site_type_symbol
_atom_site_fract_x
_atom_site_fract_y
_atom_site_fract_z
_atom_site_U_iso_or_equiv
_atom_site_adp_type
_atom_site_occupancy
_atom_site_site_symmetry_order
_atom_site_calc_flag
_atom_site_refinement_flags_posn
_atom_site_refinement_flags_adp
_atom_site_refinement_flags_occupancy
_atom_site_disorder_assembly
_atom_site_disorder_group
Gd1 Gd 0.41491(2) 0.15823(2) 0.75141(2) 0.02567(7) Uani 1 1 d . . . . .
Gd2 Gd 0.41570(2) 0.43963(2) 1.00304(2) 0.02064(6) Uani 1 1 d . . . . .
P1 P 0.32125(4) 0.29432(9) 0.94131(3) 0.0225(2) Uani 1 1 d . . . . .
F15 F 0.45088(16) 0.5617(3) 0.69184(13) 0.1001(15) Uani 1 1 d . . . . .
F14 F 0.43298(14) 0.4258(4) 0.65749(10) 0.0935(14) Uani 1 1 d . . . . .
F13 F 0.49482(12) 0.4325(4) 0.69963(12) 0.0953(15) Uani 1 1 d . . . . .
F16 F 0.32556(14) 0.4760(4) 0.75912(15) 0.123(2) Uani 1 1 d . . . . .
O7 O 0.39836(10) 0.3254(2) 0.77374(9) 0.0343(8) Uani 1 1 d . . . . .
F11 F 0.27084(14) 0.2499(7) 0.66639(13) 0.160(3) Uani 1 1 d . . . . .
F8 F 0.39923(14) 0.0885(4) 0.59831(9) 0.0937(14) Uani 1 1 d . . . . .
F9 F 0.45930(11) 0.0628(4) 0.64271(10) 0.0852(14) Uani 1 1 d . . . . .
F7 F 0.40876(14) -0.0469(3) 0.63217(12) 0.0881(13) Uani 1 1 d . . . . .
O4 O 0.42346(10) 0.1032(3) 0.69423(9) 0.0361(8) Uani 1 1 d . . . . .
F2 F 0.51617(13) -0.1475(3) 0.79177(11) 0.0746(11) Uani 1 1 d . . . . .
F1 F 0.48238(15) -0.1652(4) 0.83052(11) 0.1007(15) Uani 1 1 d . . . . .
F3 F 0.47129(15) -0.2765(3) 0.78540(14) 0.1092(17) Uani 1 1 d . . . . .
C23 C 0.3150(2) 0.0408(4) 0.82092(17) 0.0568(16) Uani 1 1 d . . . . .
H23A H 0.2835 0.0363 0.8139 0.085 Uiso 1 1 calc R U . . .
H23B H 0.3249 -0.0093 0.8056 0.085 Uiso 1 1 calc R U . . .
H23C H 0.3284 0.0223 0.8475 0.085 Uiso 1 1 calc R U . . .
O9 O 0.36127(9) 0.3247(2) 0.97314(8) 0.0286(7) Uani 1 1 d . . . . .
O16 O 0.46269(9) 0.4048(2) 0.96751(8) 0.0269(7) Uani 1 1 d . . . . .
H16A H 0.4504 0.3592 0.9496 0.04 Uiso 1 1 d R U . . .
H16B H 0.487 0.3779 0.9823 0.04 Uiso 1 1 d R U . . .
O11 O 0.44521(10) 0.6160(2) 1.00065(9) 0.0320(7) Uani 1 1 d . . . . .
F23 F 0.48999(9) 0.7981(2) 1.01686(10) 0.0579(9) Uani 1 1 d . . . . .
F22 F 0.43938(12) 0.8850(2) 0.97634(11) 0.0726(11) Uani 1 1 d . . . . .
F24 F 0.43079(11) 0.8304(2) 1.02635(11) 0.0645(10) Uani 1 1 d . . . . .
O12 O 0.36644(10) 0.5657(2) 1.01117(9) 0.0327(7) Uani 1 1 d . . . . .
F25 F 0.29409(14) 0.6852(3) 0.98867(13) 0.0917(14) Uani 1 1 d . . . . .
F26 F 0.28997(15) 0.6850(4) 1.04252(14) 0.1147(19) Uani 1 1 d . . . . .
F27 F 0.34070(14) 0.7666(3) 1.03162(15) 0.1040(16) Uani 1 1 d . . . . .
F35 F 0.34031(16) 0.2739(3) 1.08763(12) 0.1059(17) Uani 1 1 d . . . . .
F36 F 0.35170(13) 0.4009(3) 1.12657(10) 0.0787(12) Uani 1 1 d . . . . .
F34 F 0.40440(13) 0.3094(3) 1.12285(10) 0.0739(11) Uani 1 1 d . . . . .
O14 O 0.39677(10) 0.3917(2) 1.05608(9) 0.0319(7) Uani 1 1 d . . . . .
O15 O 0.44350(9) 0.2613(2) 1.02043(8) 0.0274(7) Uani 1 1 d . . . . .
O13 O 0.48255(10) 0.4498(2) 1.05461(9) 0.0324(7) Uani 1 1 d . . . . .
F33 F 0.47031(18) 0.0530(3) 1.02625(14) 0.1047(17) Uani 1 1 d . . . . .
F32 F 0.42261(11) 0.0723(3) 1.05044(11) 0.0695(11) Uani 1 1 d . . . . .
F31 F 0.48714(13) 0.0595(3) 1.08533(12) 0.0911(14) Uani 1 1 d . . . . .
C17 C 0.44916(16) 0.2218(6) 0.86227(15) 0.0564(17) Uani 1 1 d . . . . .
H17A H 0.4694 0.2337 0.8877 0.085 Uiso 1 1 calc R U . . .
H17B H 0.4616 0.1703 0.8493 0.085 Uiso 1 1 calc R U . . .
H17C H 0.4437 0.2898 0.8485 0.085 Uiso 1 1 calc R U . . .
C24 C 0.30824(16) 0.1817(5) 0.77261(14) 0.0487(15) Uani 1 1 d . . . . .
H24A H 0.2766 0.1786 0.765 0.073 Uiso 1 1 calc R U . . .
H24B H 0.3171 0.2538 0.7681 0.073 Uiso 1 1 calc R U . . .
H24C H 0.3183 0.1296 0.7581 0.073 Uiso 1 1 calc R U . . .
C13 C 0.40930(17) 0.4616(4) 0.73410(16) 0.0452(14) Uani 1 1 d . . . . .
H13 H 0.4024 0.5336 0.7262 0.054 Uiso 1 1 calc R U . . .
F17 F 0.37482(17) 0.5935(3) 0.77524(14) 0.1028(16) Uani 1 1 d . . . . .
F18 F 0.37290(15) 0.4710(3) 0.81210(11) 0.0862(13) Uani 1 1 d . . . . .
F10 F 0.28059(11) 0.2610(3) 0.61533(9) 0.0766(11) Uani 1 1 d . . . . .
C8 C 0.36088(16) 0.1684(4) 0.64681(13) 0.0376(12) Uani 1 1 d . . . . .
H8 H 0.3466 0.1707 0.6205 0.045 Uiso 1 1 calc R U . . .
C21 C 0.31333(14) 0.2378(4) 0.83708(12) 0.0320(11) Uani 1 1 d . . . . .
H21A H 0.3155 0.31 0.8271 0.038 Uiso 1 1 calc R U . . .
H21B H 0.2825 0.2248 0.8339 0.038 Uiso 1 1 calc R U . . .
N2 N 0.32161(12) 0.3124(3) 0.89864(10) 0.0309(9) Uani 1 1 d . . . . .
H2 H 0.3103 0.372 0.8871 0.037 Uiso 1 1 calc R U . . .
C45 C 0.27285(15) 0.3836(4) 0.97945(13) 0.0354(11) Uani 1 1 d . . . . .
H45 H 0.2955 0.3599 1.0011 0.043 Uiso 1 1 calc R U . . .
C32 C 0.34639(15) 0.5165(4) 1.06340(14) 0.0345(12) Uani 1 1 d . . . . .
H32 H 0.3294 0.536 1.0783 0.041 Uiso 1 1 calc R U . . .
C37 C 0.49282(15) 0.2768(4) 1.08217(13) 0.0372(12) Uani 1 1 d . . . . .
H37 H 0.5072 0.2381 1.1045 0.045 Uiso 1 1 calc R U . . .
C47 C 0.27385(15) 0.1081(4) 0.91916(13) 0.0322(11) Uani 1 1 d . . . . .
H47 H 0.2523 0.1525 0.9026 0.039 Uiso 1 1 calc R U . . .
C51 C 0.34286(15) 0.0892(4) 0.96758(13) 0.0313(11) Uani 1 1 d . . . . .
H51 H 0.3687 0.1198 0.9842 0.038 Uiso 1 1 calc R U . . .
C19 C 0.38644(14) 0.2594(4) 0.88367(13) 0.0327(11) Uani 1 1 d . . . . .
H19A H 0.4033 0.2603 0.9108 0.039 Uiso 1 1 calc R U . . .
H19B H 0.3885 0.3315 0.8735 0.039 Uiso 1 1 calc R U . . .
O8 O 0.48864(10) 0.1859(3) 0.78875(9) 0.0359(8) Uani 1 1 d . . . . .
H8A H 0.5011 0.2357 0.7785 0.054 Uiso 1 1 d R U . . .
H8B H 0.5038 0.1248 0.7908 0.054 Uiso 1 1 d R U . . .
C9 C 0.34175(15) 0.2192(4) 0.66962(14) 0.0335(11) Uani 1 1 d . . . . .
O6 O 0.44567(10) 0.3050(3) 0.72518(9) 0.0366(8) Uani 1 1 d . . . . .
C12 C 0.43488(16) 0.4020(4) 0.71908(14) 0.0393(13) Uani 1 1 d . . . . .
C11 C 0.4536(2) 0.4557(5) 0.69164(18) 0.0594(17) Uani 1 1 d . . . . .
C14 C 0.39349(17) 0.4182(4) 0.76047(14) 0.0389(12) Uani 1 1 d . . . . .
C15 C 0.3665(2) 0.4908(4) 0.77660(18) 0.0537(16) Uani 1 1 d . . . . .
O5 O 0.35562(10) 0.2280(3) 0.70428(9) 0.0335(8) Uani 1 1 d . . . . .
C10 C 0.2987(2) 0.2775(6) 0.65153(18) 0.069(2) Uani 1 1 d . . . . .
F12 F 0.3047(2) 0.3811(4) 0.65663(17) 0.171(3) Uani 1 1 d . . . . .
C7 C 0.39987(16) 0.1141(4) 0.66058(13) 0.0353(12) Uani 1 1 d . . . . .
C6 C 0.41749(18) 0.0578(5) 0.63279(15) 0.0504(15) Uani 1 1 d . . . . .
O2 O 0.36501(11) 0.0150(3) 0.72850(9) 0.0388(8) Uani 1 1 d . . . . .
C4 C 0.36679(18) -0.0839(4) 0.73185(14) 0.0451(14) Uani 1 1 d . . . . .
C5 C 0.3254(3) -0.1403(6) 0.7103(2) 0.085(2) Uani 1 1 d . . . . .
C3 C 0.4020(2) -0.1465(5) 0.75167(16) 0.0559(16) Uani 1 1 d . . . . .
H3 H 0.3988 -0.222 0.752 0.067 Uiso 1 1 calc R U . . .
C2 C 0.44157(19) -0.1009(4) 0.77088(15) 0.0447(14) Uani 1 1 d . . . . .
C1 C 0.4783(2) -0.1748(5) 0.79472(19) 0.0651(18) Uani 1 1 d . . . . .
O3 O 0.45178(11) -0.0044(3) 0.77296(9) 0.0360(8) Uani 1 1 d . . . . .
O1 O 0.39271(10) 0.1173(3) 0.80219(9) 0.0345(8) Uani 1 1 d . . . . .
N1 N 0.37645(12) 0.1606(3) 0.82527(11) 0.0324(9) Uani 1 1 d . . . . .
C22 C 0.32792(15) 0.1552(4) 0.81433(13) 0.0362(12) Uani 1 1 d . . . . .
C20 C 0.33947(14) 0.2360(4) 0.87849(12) 0.0290(10) Uani 1 1 d . . . . .
H20 H 0.3376 0.1625 0.8884 0.035 Uiso 1 1 calc R U . . .
C40 C 0.27579(14) 0.3667(3) 0.94434(12) 0.0246(10) Uani 1 1 d . . . . .
C41 C 0.24265(15) 0.4017(4) 0.91291(13) 0.0362(12) Uani 1 1 d . . . . .
H41 H 0.2442 0.39 0.8886 0.043 Uiso 1 1 calc R U . . .
C42 C 0.20713(17) 0.4540(4) 0.91713(16) 0.0499(15) Uani 1 1 d . . . . .
H42 H 0.1843 0.4779 0.8956 0.06 Uiso 1 1 calc R U . . .
C43 C 0.20500(18) 0.4712(4) 0.95214(16) 0.0476(14) Uani 1 1 d . . . . .
H43 H 0.1811 0.5087 0.9549 0.057 Uiso 1 1 calc R U . . .
C44 C 0.23735(17) 0.4343(5) 0.98345(15) 0.0482(14) Uani 1 1 d . . . . .
H44 H 0.2352 0.4438 1.0076 0.058 Uiso 1 1 calc R U . . .
C28 C 0.42812(15) 0.6984(4) 0.98214(15) 0.0335(12) Uani 1 1 d . . . . .
C27 C 0.39446(16) 0.7040(4) 0.94862(15) 0.0375(12) Uani 1 1 d . . . . .
H27 H 0.3855 0.7721 0.9375 0.045 Uiso 1 1 calc R U . . .
C26 C 0.37318(16) 0.6126(4) 0.93057(14) 0.0361(12) Uani 1 1 d . . . . .
O10 O 0.37918(10) 0.5177(2) 0.94115(9) 0.0328(8) Uani 1 1 d . . . . .
C29 C 0.44737(17) 0.8039(4) 1.00055(17) 0.0454(14) Uani 1 1 d . . . . .
C31 C 0.34596(15) 0.5798(4) 1.03313(14) 0.0325(11) Uani 1 1 d . . . . .
C30 C 0.3174(2) 0.6800(5) 1.02460(18) 0.0510(15) Uani 1 1 d . . . . .
C33 C 0.37164(15) 0.4249(4) 1.07189(12) 0.0293(11) Uani 1 1 d . . . . .
C34 C 0.36715(19) 0.3516(5) 1.10266(16) 0.0478(14) Uani 1 1 d . . . . .
C36 C 0.46565(14) 0.2224(4) 1.05111(13) 0.0296(11) Uani 1 1 d . . . . .
C38 C 0.49930(15) 0.3851(4) 1.08117(13) 0.0345(11) Uani 1 1 d . . . . .
C39 C 0.5312(2) 0.4371(6) 1.11613(16) 0.0576(17) Uani 1 1 d . . . . .
C35 C 0.46200(18) 0.1007(4) 1.05353(16) 0.0449(13) Uani 1 1 d . . . . .
C46 C 0.31177(14) 0.1538(3) 0.94341(12) 0.0251(10) Uani 1 1 d . . . . .
C48 C 0.26759(18) -0.0006(4) 0.91914(15) 0.0424(14) Uani 1 1 d . . . . .
H48 H 0.2418 -0.0315 0.9026 0.051 Uiso 1 1 calc R U . . .
C49 C 0.29904(19) -0.0649(4) 0.94338(16) 0.0455(14) Uani 1 1 d . . . . .
H49 H 0.2949 -0.1402 0.9433 0.055 Uiso 1 1 calc R U . . .
C50 C 0.33623(17) -0.0203(4) 0.96761(16) 0.0428(13) Uani 1 1 d . . . . .
H50 H 0.3575 -0.0648 0.9845 0.051 Uiso 1 1 calc R U . . .
C16 C 0.40648(15) 0.1777(4) 0.86437(13) 0.0367(12) Uani 1 1 d . . . . .
C18 C 0.4151(2) 0.0696(5) 0.88505(16) 0.0594(17) Uani 1 1 d . . . . .
H18A H 0.4348 0.0803 0.9108 0.089 Uiso 1 1 calc R U . . .
H18B H 0.3877 0.0397 0.8856 0.089 Uiso 1 1 calc R U . . .
H18C H 0.4282 0.0199 0.872 0.089 Uiso 1 1 calc R U . . .
C25 C 0.3382(2) 0.6297(5) 0.89286(19) 0.0581(17) Uani 1 1 d . . . . .
F19A F 0.3395(4) 0.5635(10) 0.8684(4) 0.0886(14) Uani 0.5 1 d . . P A 1
F20A F 0.2981(3) 0.5870(7) 0.8953(2) 0.0886(14) Uani 0.5 1 d . . P A 1
F21A F 0.3246(3) 0.7266(8) 0.8842(3) 0.0886(14) Uani 0.5 1 d . . P A 1
F19B F 0.3272(4) 0.5415(9) 0.8709(4) 0.0886(14) Uani 0.5 1 d . . P A 2
F20B F 0.2995(3) 0.6473(7) 0.9006(2) 0.0886(14) Uani 0.5 1 d . . P A 2
F21B F 0.3410(3) 0.7102(8) 0.8739(3) 0.0886(14) Uani 0.5 1 d . . P A 2
F4A F 0.3196(4) -0.2373(11) 0.7218(3) 0.116(2) Uani 0.5 1 d . . P B 3
F5A F 0.2900(4) -0.0906(9) 0.7160(3) 0.116(2) Uani 0.5 1 d . . P B 3
F6A F 0.3177(4) -0.1365(9) 0.6747(3) 0.116(2) Uani 0.5 1 d . . P B 3
F4B F 0.3299(4) -0.2433(10) 0.7022(3) 0.116(2) Uani 0.5 1 d . . P B 4
F5B F 0.3010(4) -0.1470(10) 0.7345(3) 0.116(2) Uani 0.5 1 d . . P B 4
F6B F 0.2976(4) -0.0885(9) 0.6827(4) 0.116(2) Uani 0.5 1 d . . P B 4
F28A F 0.5566(10) 0.493(3) 1.1101(9) 0.059(7) Uani 0.5 1 d . U P C 5
F29A F 0.5072(6) 0.5270(15) 1.1247(4) 0.084(5) Uani 0.5 1 d . U P C 5
F30A F 0.5426(5) 0.3883(13) 1.1455(4) 0.085(6) Uani 0.5 1 d . U P C 5
F28B F 0.5640(10) 0.494(2) 1.1054(9) 0.043(4) Uani 0.5 1 d . U P C 6
F29B F 0.5163(5) 0.4810(16) 1.1368(4) 0.085(5) Uani 0.5 1 d . U P C 6
F30B F 0.5606(5) 0.3544(13) 1.1387(5) 0.085(5) Uani 0.5 1 d . U P C 6

loop_
_atom_site_aniso_label
_atom_site_aniso_U_11
_atom_site_aniso_U_22
_atom_site_aniso_U_33
_atom_site_aniso_U_23
_atom_site_aniso_U_13
_atom_site_aniso_U_12
Gd1 0.02354(12) 0.03144(13) 0.02329(12) 0.00100(10) 0.00956(9) 0.00221(10)
Gd2 0.01824(11) 0.01937(11) 0.02644(12) -0.00087(9) 0.01034(9) -0.00027(9)
P1 0.0191(6) 0.0247(6) 0.0247(6) -0.0011(5) 0.0087(5) -0.0006(5)
F15 0.126(4) 0.068(3) 0.123(4) 0.040(3) 0.063(3) -0.012(3)
F14 0.094(3) 0.139(4) 0.045(2) 0.026(2) 0.019(2) -0.035(3)
F13 0.050(2) 0.141(4) 0.102(3) 0.073(3) 0.035(2) 0.004(2)
F16 0.055(3) 0.148(4) 0.151(5) -0.079(4) 0.017(3) 0.029(3)
O7 0.0367(19) 0.0316(19) 0.0354(19) -0.0004(15) 0.0132(15) 0.0013(15)
F11 0.046(3) 0.349(10) 0.079(3) 0.026(5) 0.012(2) 0.078(4)
F8 0.114(3) 0.138(4) 0.033(2) -0.005(2) 0.030(2) 0.038(3)
F9 0.045(2) 0.157(4) 0.063(2) -0.062(3) 0.0307(18) -0.029(2)
F7 0.091(3) 0.076(3) 0.110(3) -0.042(3) 0.051(3) -0.011(2)
O4 0.0278(18) 0.052(2) 0.0297(19) -0.0049(16) 0.0107(15) -0.0004(16)
F2 0.068(3) 0.069(2) 0.077(3) 0.018(2) 0.012(2) 0.026(2)
F1 0.127(4) 0.110(4) 0.058(3) 0.048(2) 0.022(2) 0.036(3)
F3 0.114(4) 0.037(2) 0.148(4) 0.018(2) 0.007(3) 0.019(2)
C23 0.064(4) 0.053(4) 0.063(4) -0.025(3) 0.034(3) -0.028(3)
O9 0.0204(16) 0.0324(17) 0.0304(17) 0.0004(14) 0.0053(13) -0.0033(13)
O16 0.0226(16) 0.0282(16) 0.0302(17) -0.0042(13) 0.0092(14) -0.0017(13)
O11 0.0265(17) 0.0235(17) 0.047(2) -0.0006(15) 0.0143(15) -0.0015(14)
F23 0.0341(18) 0.0282(16) 0.109(3) -0.0106(17) 0.0212(18) -0.0037(13)
F22 0.077(3) 0.0265(17) 0.102(3) 0.0137(18) 0.014(2) -0.0107(17)
F24 0.064(2) 0.0427(18) 0.104(3) -0.0280(19) 0.050(2) -0.0092(16)
O12 0.0326(18) 0.0312(17) 0.043(2) 0.0037(15) 0.0245(16) 0.0057(15)
F25 0.090(3) 0.084(3) 0.097(3) 0.025(2) 0.026(3) 0.056(2)
F26 0.133(4) 0.100(3) 0.172(5) 0.069(3) 0.132(4) 0.082(3)
F27 0.091(3) 0.030(2) 0.196(5) -0.005(3) 0.054(3) 0.015(2)
F35 0.149(4) 0.089(3) 0.081(3) 0.008(2) 0.041(3) -0.076(3)
F36 0.102(3) 0.095(3) 0.068(2) 0.027(2) 0.067(2) 0.029(2)
F34 0.088(3) 0.085(3) 0.062(2) 0.034(2) 0.042(2) 0.030(2)
O14 0.0344(18) 0.0310(17) 0.0352(18) 0.0049(15) 0.0182(15) 0.0040(15)
O15 0.0256(17) 0.0252(16) 0.0309(18) 0.0008(14) 0.0089(14) 0.0024(13)
O13 0.0335(18) 0.0311(18) 0.0303(18) -0.0008(15) 0.0079(15) -0.0076(15)
F33 0.199(5) 0.0283(19) 0.139(4) -0.006(2) 0.125(4) -0.005(2)
F32 0.055(2) 0.048(2) 0.101(3) 0.0301(19) 0.020(2) -0.0096(17)
F31 0.085(3) 0.046(2) 0.098(3) 0.032(2) -0.027(2) 0.0023(19)
C17 0.027(3) 0.103(5) 0.040(3) -0.012(3) 0.012(2) 0.002(3)
C24 0.033(3) 0.080(4) 0.032(3) -0.017(3) 0.010(2) -0.006(3)
C13 0.050(3) 0.028(3) 0.057(4) 0.013(3) 0.017(3) 0.002(2)
F17 0.171(5) 0.033(2) 0.136(4) 0.006(2) 0.093(4) 0.019(2)
F18 0.136(4) 0.062(2) 0.079(3) -0.003(2) 0.061(3) 0.030(2)
F10 0.064(2) 0.095(3) 0.047(2) 0.000(2) -0.0119(18) 0.026(2)
C8 0.038(3) 0.046(3) 0.025(3) -0.001(2) 0.006(2) -0.007(2)
C21 0.020(2) 0.046(3) 0.032(3) -0.006(2) 0.012(2) -0.004(2)
N2 0.037(2) 0.030(2) 0.031(2) 0.0027(17) 0.0178(18) 0.0069(18)
C45 0.030(3) 0.047(3) 0.029(3) -0.003(2) 0.010(2) 0.004(2)
C32 0.035(3) 0.039(3) 0.038(3) -0.002(2) 0.023(2) 0.004(2)
C37 0.030(3) 0.044(3) 0.032(3) 0.016(2) 0.003(2) -0.005(2)
C47 0.030(3) 0.039(3) 0.030(3) -0.002(2) 0.012(2) -0.004(2)
C51 0.023(2) 0.034(3) 0.041(3) 0.001(2) 0.017(2) 0.005(2)
C19 0.027(3) 0.048(3) 0.025(2) -0.004(2) 0.011(2) -0.001(2)
O8 0.0287(18) 0.045(2) 0.0356(19) 0.0089(16) 0.0133(15) 0.0034(15)
C9 0.031(3) 0.030(3) 0.037(3) 0.006(2) 0.009(2) -0.002(2)
O6 0.0327(19) 0.043(2) 0.0350(19) 0.0094(16) 0.0126(15) 0.0015(16)
C12 0.032(3) 0.045(3) 0.036(3) 0.012(2) 0.004(2) -0.005(2)
C11 0.050(4) 0.068(4) 0.056(4) 0.032(3) 0.011(3) -0.003(3)
C14 0.041(3) 0.030(3) 0.042(3) 0.000(2) 0.008(2) 0.001(2)
C15 0.068(5) 0.036(3) 0.058(4) -0.002(3) 0.022(3) 0.009(3)
O5 0.0294(18) 0.041(2) 0.0287(19) 0.0028(15) 0.0078(15) 0.0038(15)
C10 0.066(5) 0.075(5) 0.044(4) -0.001(3) -0.011(3) 0.020(4)
F12 0.172(6) 0.080(3) 0.155(5) -0.033(3) -0.085(4) 0.072(4)
C7 0.036(3) 0.047(3) 0.026(3) -0.004(2) 0.013(2) -0.013(2)
C6 0.040(3) 0.077(4) 0.031(3) -0.015(3) 0.008(2) -0.013(3)
O2 0.041(2) 0.040(2) 0.035(2) -0.0050(16) 0.0132(17) -0.0056(16)
C4 0.055(4) 0.043(3) 0.032(3) -0.001(2) 0.009(3) -0.012(3)
C5 0.109(7) 0.052(4) 0.078(6) 0.011(4) 0.009(5) -0.025(4)
C3 0.072(4) 0.035(3) 0.053(4) 0.006(3) 0.011(3) -0.005(3)
C2 0.063(4) 0.037(3) 0.037(3) 0.007(2) 0.020(3) 0.009(3)
C1 0.085(5) 0.044(4) 0.064(5) 0.017(3) 0.022(4) 0.018(4)
O3 0.039(2) 0.035(2) 0.036(2) 0.0054(15) 0.0153(16) 0.0057(15)
O1 0.043(2) 0.0362(18) 0.0347(18) -0.0033(15) 0.0262(16) 0.0017(16)
N1 0.032(2) 0.037(2) 0.033(2) -0.0041(18) 0.0176(18) 0.0010(18)
C22 0.029(3) 0.047(3) 0.036(3) -0.011(2) 0.016(2) -0.007(2)
C20 0.033(3) 0.032(3) 0.027(2) -0.005(2) 0.016(2) -0.001(2)
C40 0.025(2) 0.020(2) 0.030(2) -0.0037(19) 0.011(2) -0.0048(19)
C41 0.032(3) 0.046(3) 0.030(3) 0.000(2) 0.009(2) 0.010(2)
C42 0.037(3) 0.054(4) 0.053(4) 0.008(3) 0.007(3) 0.019(3)
C43 0.039(3) 0.047(3) 0.061(4) -0.006(3) 0.024(3) 0.012(3)
C44 0.044(3) 0.063(4) 0.044(3) -0.010(3) 0.025(3) 0.004(3)
C28 0.028(3) 0.024(2) 0.057(3) 0.003(2) 0.027(3) 0.002(2)
C27 0.040(3) 0.024(3) 0.053(3) 0.010(2) 0.020(3) 0.004(2)
C26 0.039(3) 0.037(3) 0.039(3) 0.007(2) 0.021(2) 0.011(2)
O10 0.039(2) 0.0244(17) 0.0352(19) 0.0034(14) 0.0131(16) 0.0030(15)
C29 0.037(3) 0.027(3) 0.077(4) 0.003(3) 0.026(3) 0.002(2)
C31 0.028(3) 0.027(3) 0.047(3) -0.001(2) 0.019(2) 0.000(2)
C30 0.060(4) 0.042(3) 0.068(4) 0.011(3) 0.043(3) 0.019(3)
C33 0.029(3) 0.036(3) 0.025(2) -0.004(2) 0.011(2) -0.009(2)
C34 0.052(4) 0.053(4) 0.046(3) 0.008(3) 0.027(3) 0.000(3)
C36 0.021(2) 0.032(3) 0.038(3) 0.002(2) 0.012(2) 0.003(2)
C38 0.028(3) 0.048(3) 0.025(3) -0.001(2) 0.006(2) -0.011(2)
C39 0.062(4) 0.077(5) 0.032(3) -0.003(3) 0.013(3) -0.038(4)
C35 0.045(3) 0.036(3) 0.053(4) 0.011(3) 0.014(3) 0.007(3)
C46 0.025(2) 0.026(2) 0.028(2) -0.004(2) 0.015(2) -0.002(2)
C48 0.048(3) 0.040(3) 0.049(3) -0.014(3) 0.030(3) -0.016(3)
C49 0.061(4) 0.023(3) 0.068(4) -0.008(3) 0.043(3) -0.003(3)
C50 0.041(3) 0.035(3) 0.061(4) 0.006(3) 0.027(3) 0.012(3)
C16 0.030(3) 0.055(3) 0.027(3) 0.001(2) 0.012(2) 0.006(2)
C18 0.068(4) 0.065(4) 0.051(4) 0.011(3) 0.028(3) 0.033(3)
C25 0.066(4) 0.034(3) 0.065(4) 0.014(3) 0.010(3) 0.012(3)
F19A 0.101(4) 0.058(3) 0.073(2) 0.012(2) -0.015(2) 0.010(2)
F20A 0.101(4) 0.058(3) 0.073(2) 0.012(2) -0.015(2) 0.010(2)
F21A 0.101(4) 0.058(3) 0.073(2) 0.012(2) -0.015(2) 0.010(2)
F19B 0.101(4) 0.058(3) 0.073(2) 0.012(2) -0.015(2) 0.010(2)
F20B 0.101(4) 0.058(3) 0.073(2) 0.012(2) -0.015(2) 0.010(2)
F21B 0.101(4) 0.058(3) 0.073(2) 0.012(2) -0.015(2) 0.010(2)
F4A 0.104(4) 0.107(4) 0.099(4) 0.007(3) -0.016(3) -0.054(3)
F5A 0.104(4) 0.107(4) 0.099(4) 0.007(3) -0.016(3) -0.054(3)
F6A 0.104(4) 0.107(4) 0.099(4) 0.007(3) -0.016(3) -0.054(3)
F4B 0.104(4) 0.107(4) 0.099(4) 0.007(3) -0.016(3) -0.054(3)
F5B 0.104(4) 0.107(4) 0.099(4) 0.007(3) -0.016(3) -0.054(3)
F6B 0.104(4) 0.107(4) 0.099(4) 0.007(3) -0.016(3) -0.054(3)
F28A 0.055(13) 0.102(9) 0.020(6) -0.002(5) 0.012(7) -0.055(8)
F29A 0.094(10) 0.114(12) 0.035(8) -0.034(7) 0.007(7) -0.022(8)
F30A 0.094(13) 0.104(14) 0.026(5) 0.030(8) -0.021(7) -0.058(9)
F28B 0.033(7) 0.061(7) 0.037(10) 0.001(5) 0.015(5) -0.029(5)
F29B 0.062(8) 0.163(18) 0.032(8) -0.039(8) 0.020(7) -0.019(9)
F30B 0.082(11) 0.063(7) 0.060(9) 0.020(6) -0.041(7) -0.016(6)

loop_
_atom_type_symbol
_atom_type_description
_atom_type_scat_dispersion_real
_atom_type_scat_dispersion_imag
_atom_type_scat_source
C C 0.0033 0.0016 'International Tables Vol C Tables 4.2.6.8 and 6.1.1.4'
N N 0.0061 0.0033 'International Tables Vol C Tables 4.2.6.8 and 6.1.1.4'
O O 0.0106 0.006 'International Tables Vol C Tables 4.2.6.8 and 6.1.1.4'
F F 0.0171 0.0103 'International Tables Vol C Tables 4.2.6.8 and 6.1.1.4'
P P 0.1023 0.0942 'International Tables Vol C Tables 4.2.6.8 and 6.1.1.4'
Gd Gd -0.1653 3.9035 'International Tables Vol C Tables 4.2.6.8 and 6.1.1.4'
H H 0 0 'International Tables Vol C Tables 4.2.6.8 and 6.1.1.4'

loop_
_geom_angle_atom_site_label_1
_geom_angle_atom_site_label_2
_geom_angle_atom_site_label_3
_geom_angle
O5 Gd1 O1 107.64(11)
O5 Gd1 O3 141.88(12)
O1 Gd1 O3 78.02(11)
O5 Gd1 O4 74.54(11)
O1 Gd1 O4 148.63(12)
O3 Gd1 O4 82.10(11)
O5 Gd1 O8 145.39(11)
O1 Gd1 O8 94.53(11)
O3 Gd1 O8 67.65(12)
O4 Gd1 O8 100.08(11)
O5 Gd1 O2 72.93(12)
O1 Gd1 O2 76.61(11)
O3 Gd1 O2 71.95(12)
O4 Gd1 O2 74.26(11)
O8 Gd1 O2 139.61(12)
O5 Gd1 O7 73.27(11)
O1 Gd1 O7 74.17(11)
O3 Gd1 O7 141.37(11)
O4 Gd1 O7 133.45(11)
O8 Gd1 O7 88.26(11)
O2 Gd1 O7 125.16(11)
O5 Gd1 O6 76.18(11)
O1 Gd1 O6 141.45(11)
O3 Gd1 O6 123.23(11)
O4 Gd1 O6 69.92(11)
O8 Gd1 O6 70.04(11)
O2 Gd1 O6 137.56(11)
O7 Gd1 O6 70.38(11)
O9 Gd2 O12 91.63(11)
O9 Gd2 O14 82.91(11)
O12 Gd2 O14 70.72(10)
O9 Gd2 O13 142.04(10)
O12 Gd2 O13 109.77(11)
O14 Gd2 O13 75.65(11)
O9 Gd2 O16 98.70(10)
O12 Gd2 O16 142.57(10)
O14 Gd2 O16 146.05(10)
O13 Gd2 O16 83.26(10)
O9 Gd2 O15 73.43(10)
O12 Gd2 O15 142.76(10)
O14 Gd2 O15 73.64(10)
O13 Gd2 O15 70.65(10)
O16 Gd2 O15 74.40(10)
O9 Gd2 O11 144.38(11)
O12 Gd2 O11 72.35(10)
O14 Gd2 O11 118.95(11)
O13 Gd2 O11 73.42(10)
O16 Gd2 O11 78.66(10)
O15 Gd2 O11 136.97(10)
O9 Gd2 O10 74.04(10)
O12 Gd2 O10 73.90(11)
O14 Gd2 O10 136.79(11)
O13 Gd2 O10 141.00(11)
O16 Gd2 O10 74.62(10)
O15 Gd2 O10 130.33(10)
O11 Gd2 O10 71.02(11)
O9 P1 N2 117.60(19)
O9 P1 C40 110.20(19)
N2 P1 C40 106.2(2)
O9 P1 C46 109.26(19)
N2 P1 C46 103.8(2)
C40 P1 C46 109.4(2)
C14 O7 Gd1 133.0(3)
C7 O4 Gd1 132.2(3)
C22 C23 H23A 109.5
C22 C23 H23B 109.5
H23A C23 H23B 109.5
C22 C23 H23C 109.5
H23A C23 H23C 109.5
H23B C23 H23C 109.5
P1 O9 Gd2 152.49(19)
Gd2 O16 H16A 109.6
Gd2 O16 H16B 109.4
H16A O16 H16B 109.3
C28 O11 Gd2 130.7(3)
C31 O12 Gd2 137.1(3)
C33 O14 Gd2 136.9(3)
C36 O15 Gd2 131.6(3)
C38 O13 Gd2 130.4(3)
C16 C17 H17A 109.5
C16 C17 H17B 109.5
H17A C17 H17B 109.5
C16 C17 H17C 109.5
H17A C17 H17C 109.5
H17B C17 H17C 109.5
C22 C24 H24A 109.5
C22 C24 H24B 109.5
H24A C24 H24B 109.5
C22 C24 H24C 109.5
H24A C24 H24C 109.5
H24B C24 H24C 109.5
C12 C13 C14 121.0(5)
C12 C13 H13 119.5
C14 C13 H13 119.5
C9 C8 C7 123.1(4)
C9 C8 H8 118.5
C7 C8 H8 118.5
C20 C21 C22 113.6(4)
C20 C21 H21A 108.8
C22 C21 H21A 108.8
C20 C21 H21B 108.8
C22 C21 H21B 108.8
H21A C21 H21B 107.7
C20 N2 P1 124.3(3)
C20 N2 H2 117.8
P1 N2 H2 117.8
C44 C45 C40 120.8(5)
C44 C45 H45 119.6
C40 C45 H45 119.6
C33 C32 C31 120.0(4)
C33 C32 H32 120
C31 C32 H32 120
C38 C37 C36 121.3(4)
C38 C37 H37 119.4
C36 C37 H37 119.4
C48 C47 C46 120.3(5)
C48 C47 H47 119.9
C46 C47 H47 119.9
C46 C51 C50 119.8(5)
C46 C51 H51 120.1
C50 C51 H51 120.1
C20 C19 C16 113.1(4)
C20 C19 H19A 109
C16 C19 H19A 109
C20 C19 H19B 109
C16 C19 H19B 109
H19A C19 H19B 107.8
Gd1 O8 H8A 111.2
Gd1 O8 H8B 110.4
H8A O8 H8B 107.7
O5 C9 C8 128.3(5)
O5 C9 C10 112.7(5)
C8 C9 C10 118.9(5)
C12 O6 Gd1 131.5(3)
O6 C12 C13 127.9(5)
O6 C12 C11 113.2(5)
C13 C12 C11 118.9(5)
F14 C11 F13 108.5(6)
F14 C11 F15 106.2(5)
F13 C11 F15 106.5(5)
F14 C11 C12 111.0(5)
F13 C11 C12 111.4(5)
F15 C11 C12 112.9(6)
O7 C14 C13 128.7(5)
O7 C14 C15 113.6(5)
C13 C14 C15 117.7(5)
F16 C15 F18 106.0(6)
F16 C15 F17 108.2(6)
F18 C15 F17 105.1(5)
F16 C15 C14 110.5(5)
F18 C15 C14 112.6(5)
F17 C15 C14 114.0(5)
C9 O5 Gd1 133.9(3)
F11 C10 F12 107.1(8)
F11 C10 F10 106.2(6)
F12 C10 F10 107.5(6)
F11 C10 C9 111.4(6)
F12 C10 C9 109.6(6)
F10 C10 C9 114.7(6)
O4 C7 C8 127.6(5)
O4 C7 C6 113.7(4)
C8 C7 C6 118.7(4)
F9 C6 F8 111.2(5)
F9 C6 F7 104.6(5)
F8 C6 F7 104.3(5)
F9 C6 C7 112.7(4)
F8 C6 C7 113.7(5)
F7 C6 C7 109.4(5)
C4 O2 Gd1 135.0(3)
O2 C4 C3 128.2(5)
O2 C4 C5 114.1(5)
C3 C4 C5 117.8(6)
F6A C5 F4A 112.4(9)
F6B C5 F4B 113.0(9)
F6A C5 F5A 105.6(10)
F4A C5 F5A 97.9(10)
F6B C5 F5B 98.9(10)
F4B C5 F5B 103.0(8)
F6A C5 C4 111.8(8)
F6B C5 C4 117.6(7)
F4A C5 C4 117.0(8)
F4B C5 C4 115.1(9)
F5A C5 C4 110.8(7)
F5B C5 C4 106.4(7)
C2 C3 C4 121.2(5)
C2 C3 H3 119.4
C4 C3 H3 119.4
O3 C2 C3 128.2(5)
O3 C2 C1 113.6(5)
C3 C2 C1 118.2(5)
F3 C1 F1 108.1(6)
F3 C1 F2 108.1(6)
F1 C1 F2 106.8(6)
F3 C1 C2 112.8(6)
F1 C1 C2 109.5(5)
F2 C1 C2 111.4(5)
C2 O3 Gd1 135.5(3)
N1 O1 Gd1 141.7(3)
O1 N1 C16 116.6(4)
O1 N1 C22 115.9(4)
C16 N1 C22 124.3(4)
N1 C22 C21 108.6(4)
N1 C22 C24 108.3(4)
C21 C22 C24 109.6(4)
N1 C22 C23 108.7(4)
C21 C22 C23 112.5(4)
C24 C22 C23 109.0(4)
N2 C20 C21 110.2(4)
N2 C20 C19 112.1(4)
C21 C20 C19 109.1(4)
N2 C20 H20 108.5
C21 C20 H20 108.5
C19 C20 H20 108.5
C45 C40 C41 119.3(4)
C45 C40 P1 118.1(3)
C41 C40 P1 122.5(3)
C40 C41 C42 119.6(5)
C40 C41 H41 120.2
C42 C41 H41 120.2
C43 C42 C41 120.2(5)
C43 C42 H42 119.9
C41 C42 H42 119.9
C42 C43 C44 120.4(5)
C42 C43 H43 119.8
C44 C43 H43 119.8
C43 C44 C45 119.6(5)
C43 C44 H44 120.2
C45 C44 H44 120.2
O11 C28 C27 128.5(5)
O11 C28 C29 114.2(4)
C27 C28 C29 117.3(4)
C28 C27 C26 121.7(4)
C28 C27 H27 119.1
C26 C27 H27 119.1
O10 C26 C27 128.6(5)
O10 C26 C25 115.1(5)
C27 C26 C25 116.3(5)
C26 O10 Gd2 131.3(3)
F24 C29 F23 107.7(5)
F24 C29 F22 106.6(4)
F23 C29 F22 107.1(4)
F24 C29 C28 110.4(4)
F23 C29 C28 112.0(4)
F22 C29 C28 112.8(5)
O12 C31 C32 127.8(4)
O12 C31 C30 113.8(4)
C32 C31 C30 118.4(4)
F27 C30 F26 108.5(5)
F27 C30 F25 105.5(5)
F26 C30 F25 105.8(5)
F27 C30 C31 111.2(5)
F26 C30 C31 114.3(5)
F25 C30 C31 111.0(5)
O14 C33 C32 127.3(4)
O14 C33 C34 114.7(4)
C32 C33 C34 117.9(4)
F35 C34 F34 108.3(5)
F35 C34 F36 106.6(5)
F34 C34 F36 106.4(5)
F35 C34 C33 109.7(5)
F34 C34 C33 112.0(4)
F36 C34 C33 113.6(5)
O15 C36 C37 127.3(4)
O15 C36 C35 114.3(4)
C37 C36 C35 118.4(4)
O13 C38 C37 128.5(4)
O13 C38 C39 113.9(5)
C37 C38 C39 117.5(5)
F28A C39 F30A 117.4(19)
F29B C39 F28B 117.8(17)
F28A C39 F29A 93.5(19)
F30A C39 F29A 101.8(11)
F29B C39 F30B 106.0(11)
F28B C39 F30B 95.9(14)
F28A C39 C38 114.1(16)
F29B C39 C38 117.0(10)
F30A C39 C38 119.4(9)
F28B C39 C38 108.6(14)
F29A C39 C38 104.8(8)
F30B C39 C38 109.1(9)
F33 C35 F32 105.7(5)
F33 C35 F31 108.3(5)
F32 C35 F31 105.8(5)
F33 C35 C36 111.5(5)
F32 C35 C36 111.1(4)
F31 C35 C36 114.0(5)
C51 C46 C47 119.7(4)
C51 C46 P1 120.2(3)
C47 C46 P1 120.1(4)
C47 C48 C49 119.7(5)
C47 C48 H48 120.2
C49 C48 H48 120.2
C50 C49 C48 120.3(5)
C50 C49 H49 119.8
C48 C49 H49 119.8
C49 C50 C51 120.2(5)
C49 C50 H50 119.9
C51 C50 H50 119.9
N1 C16 C19 108.9(4)
N1 C16 C17 108.0(4)
C19 C16 C17 109.4(4)
N1 C16 C18 109.1(4)
C19 C16 C18 112.1(4)
C17 C16 C18 109.2(5)
C16 C18 H18A 109.5
C16 C18 H18B 109.5
H18A C18 H18B 109.5
C16 C18 H18C 109.5
H18A C18 H18C 109.5
H18B C18 H18C 109.5
F19A C25 F21A 121.6(8)
F21B C25 F19B 110.8(8)
F21B C25 F20B 103.8(7)
F19B C25 F20B 100.4(8)
F19A C25 F20A 93.6(8)
F21A C25 F20A 96.6(7)
F19A C25 C26 113.7(7)
F21B C25 C26 118.3(7)
F21A C25 C26 117.2(7)
F19B C25 C26 115.2(7)
F20B C25 C26 105.9(6)
F20A C25 C26 107.6(6)

loop_
_geom_bond_atom_site_label_1
_geom_bond_atom_site_label_2
_geom_bond_distance
Gd1 O5 2.323(3)
Gd1 O1 2.333(3)
Gd1 O3 2.365(3)
Gd1 O4 2.379(3)
Gd1 O8 2.382(3)
Gd1 O2 2.383(3)
Gd1 O7 2.384(3)
Gd1 O6 2.459(3)
Gd2 O9 2.275(3)
Gd2 O12 2.351(3)
Gd2 O14 2.373(3)
Gd2 O13 2.400(3)
Gd2 O16 2.405(3)
Gd2 O15 2.413(3)
Gd2 O11 2.421(3)
Gd2 O10 2.449(3)
P1 O9 1.502(3)
P1 N2 1.637(4)
P1 C40 1.781(4)
P1 C46 1.789(4)
F15 C11 1.328(7)
F14 C11 1.297(7)
F13 C11 1.316(7)
F16 C15 1.297(7)
O7 C14 1.252(6)
F11 C10 1.274(9)
F8 C6 1.299(6)
F9 C6 1.297(6)
F7 C6 1.336(7)
O4 C7 1.257(5)
F2 C1 1.329(8)
F1 C1 1.324(7)
F3 C1 1.317(7)
C23 C22 1.534(7)
C23 H23A 0.98
C23 H23B 0.98
C23 H23C 0.98
O16 H16A 0.8731
O16 H16B 0.873
O11 C28 1.264(5)
F23 C29 1.327(6)
F22 C29 1.333(6)
F24 C29 1.312(6)
O12 C31 1.246(5)
F25 C30 1.320(7)
F26 C30 1.301(6)
F27 C30 1.298(7)
F35 C34 1.305(7)
F36 C34 1.330(6)
F34 C34 1.315(6)
O14 C33 1.243(5)
O15 C36 1.244(5)
O13 C38 1.264(6)
F33 C35 1.300(7)
F32 C35 1.308(6)
F31 C35 1.315(6)
C17 C16 1.533(7)
C17 H17A 0.98
C17 H17B 0.98
C17 H17C 0.98
C24 C22 1.530(7)
C24 H24A 0.98
C24 H24B 0.98
C24 H24C 0.98
C13 C12 1.381(7)
C13 C14 1.383(7)
C13 H13 0.95
F17 C15 1.315(7)
F18 C15 1.314(7)
F10 C10 1.315(7)
C8 C9 1.382(7)
C8 C7 1.385(7)
C8 H8 0.95
C21 C20 1.514(6)
C21 C22 1.522(6)
C21 H21A 0.99
C21 H21B 0.99
N2 C20 1.463(5)
N2 H2 0.88
C45 C44 1.379(7)
C45 C40 1.383(6)
C45 H45 0.95
C32 C33 1.385(7)
C32 C31 1.390(7)
C32 H32 0.95
C37 C38 1.372(7)
C37 C36 1.391(7)
C37 H37 0.95
C47 C48 1.373(7)
C47 C46 1.396(6)
C47 H47 0.95
C51 C46 1.379(6)
C51 C50 1.385(7)
C51 H51 0.95
C19 C20 1.516(6)
C19 C16 1.528(6)
C19 H19A 0.99
C19 H19B 0.99
O8 H8A 0.9007
O8 H8B 0.8997
C9 O5 1.242(5)
C9 C10 1.530(8)
O6 C12 1.261(6)
C12 C11 1.529(7)
C14 C15 1.531(8)
C10 F12 1.312(9)
C7 C6 1.533(7)
O2 C4 1.241(6)
C4 C3 1.388(8)
C4 C5 1.505(9)
C5 F6A 1.289(13)
C5 F6B 1.306(13)
C5 F4A 1.323(13)
C5 F4B 1.343(14)
C5 F5A 1.396(15)
C5 F5B 1.407(15)
C3 C2 1.380(8)
C3 H3 0.95
C2 O3 1.246(6)
C2 C1 1.547(8)
O1 N1 1.288(5)
N1 C16 1.493(6)
N1 C22 1.506(6)
C20 H20 1
C40 C41 1.386(6)
C41 C42 1.393(7)
C41 H41 0.95
C42 C43 1.369(8)
C42 H42 0.95
C43 C44 1.378(8)
C43 H43 0.95
C44 H44 0.95
C28 C27 1.376(7)
C28 C29 1.525(7)
C27 C26 1.392(7)
C27 H27 0.95
C26 O10 1.246(6)
C26 C25 1.516(8)
C31 C30 1.531(7)
C33 C34 1.529(7)
C36 C35 1.529(7)
C38 C39 1.529(7)
C39 F28A 1.17(3)
C39 F29B 1.190(18)
C39 F30A 1.212(14)
C39 F28B 1.46(3)
C39 F29A 1.47(2)
C39 F30B 1.473(16)
C48 C49 1.384(8)
C48 H48 0.95
C49 C50 1.374(8)
C49 H49 0.95
C50 H50 0.95
C16 C18 1.538(7)
C18 H18A 0.98
C18 H18B 0.98
C18 H18C 0.98
C25 F19A 1.253(16)
C25 F21B 1.258(11)
C25 F21A 1.294(11)
C25 F19B 1.353(15)
C25 F20B 1.415(12)
C25 F20A 1.455(13)

loop_
_geom_hbond_atom_site_label_D
_geom_hbond_atom_site_label_H
_geom_hbond_atom_site_label_A
_geom_hbond_distance_DH
_geom_hbond_distance_HA
_geom_hbond_distance_DA
_geom_hbond_angle_DHA
_geom_hbond_site_symmetry_A
O16 H16B O11 0.87 2.1 2.865(4) 146 5_667
O16 H16B F23 0.87 2.32 2.926(4) 126.6 5_667
C37 H37 F1 0.95 2.54 3.427(6) 155.7 5_657
O8 H8A O6 0.9 2 2.813(5) 149.8 2_656
O8 H8B F9 0.9 2.52 3.007(4) 114.2 2_656
O8 H8B O4 0.9 2.28 2.925(4) 128.7 2_656

loop_
_geom_torsion_atom_site_label_1
_geom_torsion_atom_site_label_2
_geom_torsion_atom_site_label_3
_geom_torsion_atom_site_label_4
_geom_torsion
N2 P1 O9 Gd2 48.4(5)
C40 P1 O9 Gd2 -73.4(4)
C46 P1 O9 Gd2 166.3(4)
O9 P1 N2 C20 84.3(4)
C40 P1 N2 C20 -151.9(4)
C46 P1 N2 C20 -36.5(4)
C7 C8 C9 O5 2.3(8)
C7 C8 C9 C10 179.6(5)
Gd1 O6 C12 C13 18.3(8)
Gd1 O6 C12 C11 -162.0(3)
C14 C13 C12 O6 3.1(9)
C14 C13 C12 C11 -176.6(5)
O6 C12 C11 F14 75.5(6)
C13 C12 C11 F14 -104.7(7)
O6 C12 C11 F13 -45.4(7)
C13 C12 C11 F13 134.3(6)
O6 C12 C11 F15 -165.3(5)
C13 C12 C11 F15 14.4(8)
Gd1 O7 C14 C13 -23.1(8)
Gd1 O7 C14 C15 157.5(4)
C12 C13 C14 O7 -1.3(9)
C12 C13 C14 C15 178.1(5)
O7 C14 C15 F16 -83.5(7)
C13 C14 C15 F16 97.0(7)
O7 C14 C15 F18 34.9(7)
C13 C14 C15 F18 -144.7(5)
O7 C14 C15 F17 154.4(5)
C13 C14 C15 F17 -25.1(8)
C8 C9 O5 Gd1 -6.4(8)
C10 C9 O5 Gd1 176.2(4)
O5 C9 C10 F11 -52.5(8)
C8 C9 C10 F11 129.8(6)
O5 C9 C10 F12 65.9(8)
C8 C9 C10 F12 -111.8(7)
O5 C9 C10 F10 -173.2(6)
C8 C9 C10 F10 9.1(9)
Gd1 O4 C7 C8 3.0(8)
Gd1 O4 C7 C6 -175.9(3)
C9 C8 C7 O4 -0.7(8)
C9 C8 C7 C6 178.2(5)
O4 C7 C6 F9 -37.1(7)
C8 C7 C6 F9 143.8(5)
O4 C7 C6 F8 -164.9(5)
C8 C7 C6 F8 16.1(7)
O4 C7 C6 F7 78.8(6)
C8 C7 C6 F7 -100.2(6)
Gd1 O2 C4 C3 -0.6(9)
Gd1 O2 C4 C5 -178.5(5)
O2 C4 C5 F6A 70.6(11)
C3 C4 C5 F6A -107.5(9)
O2 C4 C5 F6B 20.1(13)
C3 C4 C5 F6B -158.0(10)
O2 C4 C5 F4A -157.7(10)
C3 C4 C5 F4A 24.1(13)
O2 C4 C5 F4B 157.1(8)
C3 C4 C5 F4B -21.0(11)
O2 C4 C5 F5A -46.8(10)
C3 C4 C5 F5A 135.1(8)
O2 C4 C5 F5B -89.5(8)
C3 C4 C5 F5B 92.4(9)
O2 C4 C3 C2 -0.4(10)
C5 C4 C3 C2 177.4(6)
C4 C3 C2 O3 -1.4(10)
C4 C3 C2 C1 175.5(6)
O3 C2 C1 F3 -164.3(6)
C3 C2 C1 F3 18.4(9)
O3 C2 C1 F1 75.4(7)
C3 C2 C1 F1 -102.0(7)
O3 C2 C1 F2 -42.6(7)
C3 C2 C1 F2 140.1(6)
C3 C2 O3 Gd1 4.2(9)
C1 C2 O3 Gd1 -172.8(4)
Gd1 O1 N1 C16 -105.8(5)
Gd1 O1 N1 C22 93.7(5)
O1 N1 C22 C21 -162.3(4)
C16 N1 C22 C21 38.8(6)
O1 N1 C22 C24 -43.3(5)
C16 N1 C22 C24 157.7(4)
O1 N1 C22 C23 75.0(5)
C16 N1 C22 C23 -83.9(5)
C20 C21 C22 N1 -47.2(5)
C20 C21 C22 C24 -165.4(4)
C20 C21 C22 C23 73.2(5)
P1 N2 C20 C21 145.9(3)
P1 N2 C20 C19 -92.4(4)
C22 C21 C20 N2 -176.2(4)
C22 C21 C20 C19 60.4(5)
C16 C19 C20 N2 177.4(4)
C16 C19 C20 C21 -60.4(5)
C44 C45 C40 C41 0.2(7)
C44 C45 C40 P1 -176.7(4)
O9 P1 C40 C45 -38.4(4)
N2 P1 C40 C45 -166.8(4)
C46 P1 C40 C45 81.7(4)
O9 P1 C40 C41 144.7(4)
N2 P1 C40 C41 16.3(4)
C46 P1 C40 C41 -95.1(4)
C45 C40 C41 C42 0.6(7)
P1 C40 C41 C42 177.4(4)
C40 C41 C42 C43 0.2(8)
C41 C42 C43 C44 -1.8(9)
C42 C43 C44 C45 2.6(9)
C40 C45 C44 C43 -1.8(8)
Gd2 O11 C28 C27 -26.3(7)
Gd2 O11 C28 C29 152.1(3)
O11 C28 C27 C26 1.8(8)
C29 C28 C27 C26 -176.5(5)
C28 C27 C26 O10 2.6(8)
C28 C27 C26 C25 -176.9(5)
C27 C26 O10 Gd2 17.8(8)
C25 C26 O10 Gd2 -162.8(4)
O11 C28 C29 F24 -81.0(5)
C27 C28 C29 F24 97.6(6)
O11 C28 C29 F23 38.9(6)
C27 C28 C29 F23 -142.5(5)
O11 C28 C29 F22 159.8(4)
C27 C28 C29 F22 -21.5(6)
Gd2 O12 C31 C32 0.1(8)
Gd2 O12 C31 C30 -180.0(4)
C33 C32 C31 O12 -0.4(8)
C33 C32 C31 C30 179.7(5)
O12 C31 C30 F27 -69.1(7)
C32 C31 C30 F27 110.8(6)
O12 C31 C30 F26 167.7(5)
C32 C31 C30 F26 -12.4(8)
O12 C31 C30 F25 48.1(7)
C32 C31 C30 F25 -132.0(5)
Gd2 O14 C33 C32 -5.8(8)
Gd2 O14 C33 C34 170.8(3)
C31 C32 C33 O14 3.2(8)
C31 C32 C33 C34 -173.4(5)
O14 C33 C34 F35 -80.6(6)
C32 C33 C34 F35 96.3(6)
O14 C33 C34 F34 39.7(6)
C32 C33 C34 F34 -143.3(5)
O14 C33 C34 F36 160.3(5)
C32 C33 C34 F36 -22.8(7)
Gd2 O15 C36 C37 -23.1(7)
Gd2 O15 C36 C35 157.6(3)
C38 C37 C36 O15 -2.7(8)
C38 C37 C36 C35 176.5(5)
Gd2 O13 C38 C37 24.7(8)
Gd2 O13 C38 C39 -156.0(4)
C36 C37 C38 O13 1.7(8)
C36 C37 C38 C39 -177.5(5)
O13 C38 C39 F28A -48(2)
C37 C38 C39 F28A 131.1(19)
O13 C38 C39 F29B 81.6(12)
C37 C38 C39 F29B -99.1(13)
O13 C38 C39 F30A 165.5(11)
C37 C38 C39 F30A -15.2(14)
O13 C38 C39 F28B -54.8(14)
C37 C38 C39 F28B 124.5(13)
O13 C38 C39 F29A 52.5(9)
C37 C38 C39 F29A -128.2(9)
O13 C38 C39 F30B -158.2(8)
C37 C38 C39 F30B 21.2(10)
O15 C36 C35 F33 53.7(6)
C37 C36 C35 F33 -125.6(5)
O15 C36 C35 F32 -63.9(6)
C37 C36 C35 F32 116.8(5)
O15 C36 C35 F31 176.8(5)
C37 C36 C35 F31 -2.6(7)
C50 C51 C46 C47 0.0(7)
C50 C51 C46 P1 -176.6(4)
C48 C47 C46 C51 -0.5(7)
C48 C47 C46 P1 176.1(4)
O9 P1 C46 C51 -10.3(4)
N2 P1 C46 C51 115.9(4)
C40 P1 C46 C51 -131.0(4)
O9 P1 C46 C47 173.1(3)
N2 P1 C46 C47 -60.6(4)
C40 P1 C46 C47 52.4(4)
C46 C47 C48 C49 0.2(7)
C47 C48 C49 C50 0.6(8)
C48 C49 C50 C51 -1.0(8)
C46 C51 C50 C49 0.7(7)
O1 N1 C16 C19 162.1(4)
C22 N1 C16 C19 -39.1(6)
O1 N1 C16 C17 43.3(6)
C22 N1 C16 C17 -157.9(5)
O1 N1 C16 C18 -75.3(5)
C22 N1 C16 C18 83.5(5)
C20 C19 C16 N1 47.7(5)
C20 C19 C16 C17 165.6(4)
C20 C19 C16 C18 -73.1(5)
O10 C26 C25 F19A -43.5(9)
C27 C26 C25 F19A 136.0(8)
O10 C26 C25 F21B -152.9(7)
C27 C26 C25 F21B 26.7(9)
O10 C26 C25 F21A 166.0(7)
C27 C26 C25 F21A -14.5(10)
O10 C26 C25 F19B -18.6(10)
C27 C26 C25 F19B 160.9(8)
O10 C26 C25 F20B 91.4(6)
C27 C26 C25 F20B -89.1(7)
O10 C26 C25 F20A 58.6(7)
C27 C26 C25 F20A -121.8(6)
